data_7113282
loop_
_publ_author_name
'Hajra, Saumen'
'Giri, Aswini Kumar'
'Karmakar, Ananta'
'Khatua, Snehadrinarayan'

_publ_section_title
;
 Asymmetric aldol reactions under normal and inverse addition modes of the
 reagents
;
_journal_coden_ASTM CHCOFS
_journal_issue 23
_journal_name_full
;
 Chemical Communications (Cambridge, United Kingdom)
;
_journal_page_first 2408
_journal_page_last 2410
_journal_paper_doi 10.1039/b618699h
_journal_year 2007
_chemical_formula_sum 'C20 H27 N O8'
_chemical_formula_weight 409.43
_space_group_IT_number 4
_symmetry_cell_setting monoclinic
_symmetry_Int_Tables_number 4
_symmetry_space_group_name_Hall 'P 2yb'
_symmetry_space_group_name_H-M 'P 1 21 1'
_atom_sites_solution_hydrogens geom
_atom_sites_solution_primary direct
_atom_sites_solution_secondary difmap
_audit_creation_method SHELXL-97
_cell_angle_alpha 90.00
_cell_angle_beta 95.0430(10)
_cell_angle_gamma 90.00
_cell_formula_units_Z 2
_cell_length_a 8.632(2)
_cell_length_b 10.071(3)
_cell_length_c 12.195(2)
_cell_measurement_reflns_used 25
_cell_measurement_temperature 293(2)
_cell_measurement_theta_max 13
_cell_measurement_theta_min 8
_cell_volume 1056.0(4)
_computing_cell_refinement CAD4
_computing_data_collection CAD4
_computing_data_reduction CAD4
_computing_structure_refinement 'SHELXL-97 (Sheldrick, 1997)'
_computing_structure_solution 'SHELXL-97 (Sheldrick, 1990)'
_diffrn_ambient_temperature 293(2)
_diffrn_measured_fraction_theta_full 0.999
_diffrn_measured_fraction_theta_max 0.999
_diffrn_measurement_device_type CAD4-MACH3
_diffrn_measurement_method /w-scans
_diffrn_radiation_monochromator graphite
_diffrn_radiation_source 'fine-focus sealed tube'
_diffrn_radiation_type MoK\a
_diffrn_radiation_wavelength 0.71073
_diffrn_reflns_av_R_equivalents 0.0200
_diffrn_reflns_av_sigmaI/netI 0.0407
_diffrn_reflns_limit_h_max 10
_diffrn_reflns_limit_h_min 0
_diffrn_reflns_limit_k_max 11
_diffrn_reflns_limit_k_min 0
_diffrn_reflns_limit_l_max 14
_diffrn_reflns_limit_l_min -14
_diffrn_reflns_number 2102
_diffrn_reflns_theta_full 24.96
_diffrn_reflns_theta_max 24.96
_diffrn_reflns_theta_min 1.68
_diffrn_standards_decay_% 0
_diffrn_standards_interval_time 60
_diffrn_standards_number 3
_exptl_absorpt_coefficient_mu 0.100
_exptl_absorpt_correction_type none
_exptl_crystal_colour white
_exptl_crystal_density_diffrn 1.287
_exptl_crystal_density_method 'not measured'
_exptl_crystal_description plate
_exptl_crystal_F_000 436
_exptl_crystal_size_max 0.20
_exptl_crystal_size_mid 0.20
_exptl_crystal_size_min 0.10
_refine_diff_density_max 0.295
_refine_diff_density_min -0.237
_refine_diff_density_rms 0.042
_refine_ls_abs_structure_details 'Flack H D (1983), Acta Cryst. A39, 876-881'
_refine_ls_abs_structure_Flack 2(2)
_refine_ls_extinction_method none
_refine_ls_goodness_of_fit_ref 1.024
_refine_ls_hydrogen_treatment mixed
_refine_ls_matrix_type full
_refine_ls_number_parameters 271
_refine_ls_number_reflns 1967
_refine_ls_number_restraints 2
_refine_ls_restrained_S_all 1.024
_refine_ls_R_factor_all 0.0931
_refine_ls_R_factor_gt 0.0496
_refine_ls_shift/su_max 0.000
_refine_ls_shift/su_mean 0.000
_refine_ls_structure_factor_coef Fsqd
_refine_ls_weighting_details 'calc w=1/[\s^2^(Fo^2^)+(0.0566P)^2^+0.3818P] where P=(Fo^2^+2Fc^2^)/3'
_refine_ls_weighting_scheme calc
_refine_ls_wR_factor_gt 0.1100
_refine_ls_wR_factor_ref 0.1271
_reflns_number_gt 1397
_reflns_number_total 1967
_reflns_threshold_expression >2sigma(I)
_cod_duplicate_entry 7101964
_cod_data_source_file b618699h.txt
_cod_data_source_block shak1
_cod_depositor_comments
;
The following automatic conversions were performed:

'_symmetry_cell_setting' value 'Monoclinic' changed to 'monoclinic'
according to
/usr/data/users/saulius/automatic-downloads/retrospective/RSC/lib/dictionaries/cif_core.dic
dictionary named 'cif_core.dic' version 2.4.2 from 2011-04-26.

Automatic conversion script
Id: cif_fix_values 2281 2013-09-26 08:29:07Z andrius 
;
_cod_original_cell_volume 1056.2(4)
_cod_original_sg_symbol_H-M 'P 21'
_cod_database_code 7113282

loop_
_symmetry_equiv_pos_as_xyz
'x, y, z'
'-x, y+1/2, -z'

loop_
_atom_site_label
_atom_site_type_symbol
_atom_site_fract_x
_atom_site_fract_y
_atom_site_fract_z
_atom_site_U_iso_or_equiv
_atom_site_adp_type
_atom_site_occupancy
_atom_site_symmetry_multiplicity
_atom_site_calc_flag
_atom_site_refinement_flags
C1 C 0.4858(6) 0.1770(6) 0.5665(4) 0.0641(15) Uani 1 1 d .
C2 C 0.5400(5) 0.2226(5) 0.6682(4) 0.0527(12) Uani 1 1 d .
H2 H 0.6467 0.2268 0.6870 0.063 Uiso 1 1 calc R
C3 C 0.4373(5) 0.2634(5) 0.7451(4) 0.0466(11) Uani 1 1 d .
C4 C 0.2807(5) 0.2621(6) 0.7148(4) 0.0613(14) Uani 1 1 d .
H4 H 0.2109 0.2912 0.7635 0.074 Uiso 1 1 calc R
C5 C 0.2266(6) 0.2164(7) 0.6100(5) 0.0762(18) Uani 1 1 d .
H5 H 0.1202 0.2151 0.5897 0.091 Uiso 1 1 calc R
C6 C 0.3271(7) 0.1738(7) 0.5368(5) 0.0759(19) Uani 1 1 d .
C7 C 0.7381(8) 0.1441(12) 0.5061(6) 0.137(4) Uani 1 1 d .
H7A H 0.7654 0.2365 0.5106 0.206 Uiso 1 1 calc R
H7B H 0.7868 0.1036 0.4467 0.206 Uiso 1 1 calc R
H7C H 0.7729 0.1010 0.5740 0.206 Uiso 1 1 calc R
C8 C 0.1463(10) 0.0764(9) 0.4080(6) 0.113(3) Uani 1 1 d .
H8A H 0.1168 0.0165 0.4638 0.169 Uiso 1 1 calc R
H8B H 0.1442 0.0304 0.3389 0.169 Uiso 1 1 calc R
H8C H 0.0748 0.1495 0.4013 0.169 Uiso 1 1 calc R
C9 C 0.5034(5) 0.3112(5) 0.8569(4) 0.0468(11) Uani 1 1 d .
H9 H 0.4172 0.3286 0.9020 0.056 Uiso 1 1 calc R
C10 C 0.5972(5) 0.4410(5) 0.8474(4) 0.0450(11) Uani 1 1 d .
H10 H 0.6727 0.4290 0.7928 0.054 Uiso 1 1 calc R
C11 C 0.4840(5) 0.5527(5) 0.8097(4) 0.0519(12) Uani 1 1 d .
H11A H 0.4271 0.5268 0.7408 0.062 Uiso 1 1 calc R
H11B H 0.4092 0.5636 0.8639 0.062 Uiso 1 1 calc R
C12 C 0.5611(6) 0.6818(5) 0.7939(4) 0.0524(13) Uani 1 1 d .
C13 C 0.5192(7) 0.8961(6) 0.7170(6) 0.0839(19) Uani 1 1 d .
H13A H 0.5559 0.9420 0.7832 0.126 Uiso 1 1 calc R
H13B H 0.4377 0.9467 0.6781 0.126 Uiso 1 1 calc R
H13C H 0.6033 0.8852 0.6713 0.126 Uiso 1 1 calc R
C14 C 0.6818(5) 0.4743(5) 0.9568(4) 0.0464(11) Uani 1 1 d .
C15 C 0.9266(5) 0.4801(5) 1.0818(4) 0.0588(14) Uani 1 1 d .
H15 H 0.9081 0.5730 1.1007 0.071 Uiso 1 1 calc R
C16 C 1.0945(6) 0.4633(7) 1.0518(5) 0.0742(17) Uani 1 1 d .
H16A H 1.1446 0.5491 1.0476 0.089 Uiso 1 1 calc R
H16B H 1.1539 0.4099 1.1068 0.089 Uiso 1 1 calc R
C17 C 0.9372(5) 0.3921(6) 0.9016(5) 0.0592(14) Uani 1 1 d .
C18 C 0.8843(6) 0.3902(6) 1.1746(4) 0.0631(15) Uani 1 1 d .
H18 H 0.7749 0.4069 1.1859 0.076 Uiso 1 1 calc R
C19 C 0.9816(8) 0.4287(9) 1.2815(5) 0.104(2) Uani 1 1 d .
H19A H 0.9297 0.3995 1.3436 0.156 Uiso 1 1 calc R
H19B H 0.9941 0.5234 1.2844 0.156 Uiso 1 1 calc R
H19C H 1.0820 0.3873 1.2831 0.156 Uiso 1 1 calc R
C20 C 0.9004(6) 0.2444(6) 1.1517(5) 0.0720(16) Uani 1 1 d .
H20A H 0.8370 0.2217 1.0857 0.108 Uiso 1 1 calc R
H20B H 0.8673 0.1941 1.2123 0.108 Uiso 1 1 calc R
H20C H 1.0072 0.2243 1.1424 0.108 Uiso 1 1 calc R
N1 N 0.8403(4) 0.4475(4) 0.9748(3) 0.0466(9) Uani 1 1 d .
O1 O 0.5752(5) 0.1315(6) 0.4871(3) 0.0994(16) Uani 1 1 d .
O2 O 0.2831(6) 0.1197(8) 0.4345(3) 0.133(3) Uani 1 1 d .
O3 O 0.6050(3) 0.2152(3) 0.9123(3) 0.0526(8) Uani 1 1 d D
H3 H 0.543(6) 0.146(5) 0.935(5) 0.10(2) Uiso 1 1 d D
O4 O 0.6945(4) 0.7078(4) 0.8201(3) 0.0730(11) Uani 1 1 d .
O5 O 0.4601(4) 0.7673(4) 0.7447(3) 0.0641(10) Uani 1 1 d .
O6 O 0.6168(4) 0.5235(4) 1.0310(3) 0.0646(10) Uani 1 1 d .
O7 O 1.0852(4) 0.3988(5) 0.9477(3) 0.0817(13) Uani 1 1 d .
O8 O 0.9061(4) 0.3454(5) 0.8127(3) 0.0778(13) Uani 1 1 d .

loop_
_atom_site_aniso_label
_atom_site_aniso_U_11
_atom_site_aniso_U_22
_atom_site_aniso_U_33
_atom_site_aniso_U_23
_atom_site_aniso_U_13
_atom_site_aniso_U_12
C1 0.071(3) 0.073(4) 0.049(3) 0.005(3) 0.006(3) -0.014(3)
C2 0.048(2) 0.054(3) 0.055(3) 0.007(3) -0.003(2) -0.004(2)
C3 0.049(3) 0.040(2) 0.050(3) 0.007(2) 0.002(2) -0.012(2)
C4 0.046(3) 0.070(4) 0.068(3) 0.006(3) 0.004(2) -0.013(3)
C5 0.051(3) 0.103(5) 0.072(4) 0.012(4) -0.013(3) -0.022(3)
C6 0.076(4) 0.103(5) 0.046(3) 0.015(3) -0.003(3) -0.025(4)
C7 0.078(5) 0.249(13) 0.089(5) -0.028(7) 0.034(4) 0.009(7)
C8 0.131(6) 0.133(7) 0.073(4) -0.030(5) 0.007(4) -0.046(6)
C9 0.045(2) 0.041(3) 0.053(3) -0.001(2) 0.002(2) 0.001(2)
C10 0.041(2) 0.044(3) 0.050(3) 0.002(2) 0.003(2) 0.004(2)
C11 0.043(2) 0.043(3) 0.068(3) 0.004(2) -0.008(2) 0.003(2)
C12 0.048(3) 0.043(3) 0.065(3) -0.005(3) 0.003(2) 0.000(2)
C13 0.081(4) 0.050(4) 0.122(5) 0.020(4) 0.021(4) -0.001(3)
C14 0.040(2) 0.038(3) 0.060(3) -0.003(2) -0.003(2) 0.001(2)
C15 0.057(3) 0.048(3) 0.067(3) -0.006(3) -0.019(2) 0.001(2)
C16 0.048(3) 0.082(4) 0.090(5) 0.024(4) -0.011(3) -0.012(3)
C17 0.041(3) 0.071(4) 0.066(4) 0.009(3) 0.008(3) 0.012(3)
C18 0.050(3) 0.088(4) 0.051(3) -0.007(3) 0.000(2) 0.019(3)
C19 0.114(5) 0.115(6) 0.077(4) -0.018(4) -0.023(4) 0.042(5)
C20 0.067(3) 0.072(4) 0.075(4) 0.012(3) -0.003(3) -0.008(3)
N1 0.0389(19) 0.045(2) 0.055(2) -0.001(2) 0.0023(17) 0.0026(18)
O1 0.092(3) 0.151(5) 0.056(2) -0.023(3) 0.015(2) -0.017(3)
O2 0.103(4) 0.241(8) 0.053(3) -0.009(4) -0.003(2) -0.068(4)
O3 0.0513(18) 0.0434(18) 0.062(2) 0.0112(17) -0.0002(16) -0.0008(17)
O4 0.050(2) 0.053(2) 0.113(3) 0.007(2) -0.0118(19) -0.0081(18)
O5 0.0530(19) 0.046(2) 0.092(3) 0.012(2) -0.0017(18) 0.0051(17)
O6 0.0581(19) 0.073(3) 0.062(2) -0.015(2) 0.0047(17) 0.021(2)
O7 0.0369(17) 0.129(4) 0.079(3) 0.008(3) 0.0041(17) 0.015(2)
O8 0.060(2) 0.113(4) 0.062(3) -0.005(2) 0.0113(19) 0.024(2)

loop_
_atom_type_symbol
_atom_type_description
_atom_type_scat_dispersion_real
_atom_type_scat_dispersion_imag
_atom_type_scat_source
C C 0.0033 0.0016 'International Tables Vol C Tables 4.2.6.8 and 6.1.1.4'
H H 0.0000 0.0000 'International Tables Vol C Tables 4.2.6.8 and 6.1.1.4'
N N 0.0061 0.0033 'International Tables Vol C Tables 4.2.6.8 and 6.1.1.4'
O O 0.0106 0.0060 'International Tables Vol C Tables 4.2.6.8 and 6.1.1.4'

loop_
_geom_angle_atom_site_label_1
_geom_angle_atom_site_label_2
_geom_angle_atom_site_label_3
_geom_angle
C2 C1 O1 125.8(5)
C2 C1 C6 119.7(5)
O1 C1 C6 114.4(5)
C1 C2 C3 121.2(4)
C1 C2 H2 119.4
C3 C2 H2 119.4
C4 C3 C2 118.9(5)
C4 C3 C9 122.2(4)
C2 C3 C9 119.0(4)
C3 C4 C5 119.4(5)
C3 C4 H4 120.3
C5 C4 H4 120.3
C6 C5 C4 121.3(5)
C6 C5 H5 119.4
C4 C5 H5 119.4
C5 C6 O2 124.9(5)
C5 C6 C1 119.5(5)
O2 C6 C1 115.5(6)
O1 C7 H7A 109.5
O1 C7 H7B 109.5
H7A C7 H7B 109.5
O1 C7 H7C 109.5
H7A C7 H7C 109.5
H7B C7 H7C 109.5
O2 C8 H8A 109.5
O2 C8 H8B 109.5
H8A C8 H8B 109.5
O2 C8 H8C 109.5
H8A C8 H8C 109.5
H8B C8 H8C 109.5
O3 C9 C3 112.2(4)
O3 C9 C10 107.6(3)
C3 C9 C10 111.2(4)
O3 C9 H9 108.6
C3 C9 H9 108.6
C10 C9 H9 108.6
C14 C10 C11 110.5(4)
C14 C10 C9 109.9(4)
C11 C10 C9 108.6(3)
C14 C10 H10 109.3
C11 C10 H10 109.3
C9 C10 H10 109.3
C12 C11 C10 113.7(4)
C12 C11 H11A 108.8
C10 C11 H11A 108.8
C12 C11 H11B 108.8
C10 C11 H11B 108.8
H11A C11 H11B 107.7
O4 C12 O5 123.8(5)
O4 C12 C11 126.2(5)
O5 C12 C11 110.0(4)
O5 C13 H13A 109.5
O5 C13 H13B 109.5
H13A C13 H13B 109.5
O5 C13 H13C 109.5
H13A C13 H13C 109.5
H13B C13 H13C 109.5
O6 C14 N1 118.4(4)
O6 C14 C10 122.2(4)
N1 C14 C10 119.4(4)
N1 C15 C18 112.9(4)
N1 C15 C16 100.3(4)
C18 C15 C16 113.9(4)
N1 C15 H15 109.8
C18 C15 H15 109.8
C16 C15 H15 109.8
O7 C16 C15 106.4(4)
O7 C16 H16A 110.4
C15 C16 H16A 110.4
O7 C16 H16B 110.4
C15 C16 H16B 110.4
H16A C16 H16B 108.6
O8 C17 O7 121.8(5)
O8 C17 N1 130.0(5)
O7 C17 N1 108.2(5)
C20 C18 C15 114.3(5)
C20 C18 C19 110.6(5)
C15 C18 C19 109.4(5)
C20 C18 H18 107.4
C15 C18 H18 107.4
C19 C18 H18 107.4
C18 C19 H19A 109.5
C18 C19 H19B 109.5
H19A C19 H19B 109.5
C18 C19 H19C 109.5
H19A C19 H19C 109.5
H19B C19 H19C 109.5
C18 C20 H20A 109.5
C18 C20 H20B 109.5
H20A C20 H20B 109.5
C18 C20 H20C 109.5
H20A C20 H20C 109.5
H20B C20 H20C 109.5
C17 N1 C14 127.9(4)
C17 N1 C15 111.7(4)
C14 N1 C15 120.5(4)
C1 O1 C7 118.0(5)
C8 O2 C6 122.6(6)
C9 O3 H3 107(4)
C12 O5 C13 117.1(4)
C17 O7 C16 111.8(4)

loop_
_geom_bond_atom_site_label_1
_geom_bond_atom_site_label_2
_geom_bond_distance
C1 C2 1.367(7)
C1 O1 1.369(7)
C1 C6 1.387(8)
C2 C3 1.407(7)
C2 H2 0.9300
C3 C4 1.370(6)
C3 C9 1.509(7)
C4 C5 1.400(7)
C4 H4 0.9300
C5 C6 1.367(9)
C5 H5 0.9300
C6 O2 1.384(7)
C7 O1 1.410(7)
C7 H7A 0.9600
C7 H7B 0.9600
C7 H7C 0.9600
C8 O2 1.273(8)
C8 H8A 0.9600
C8 H8B 0.9600
C8 H8C 0.9600
C9 O3 1.434(5)
C9 C10 1.547(7)
C9 H9 0.9800
C10 C14 1.502(6)
C10 C11 1.535(6)
C10 H10 0.9800
C11 C12 1.480(7)
C11 H11A 0.9700
C11 H11B 0.9700
C12 O4 1.197(5)
C12 O5 1.330(6)
C13 O5 1.445(6)
C13 H13A 0.9600
C13 H13B 0.9600
C13 H13C 0.9600
C14 O6 1.212(5)
C14 N1 1.392(5)
C15 N1 1.482(6)
C15 C18 1.520(8)
C15 C16 1.535(7)
C15 H15 0.9800
C16 O7 1.423(7)
C16 H16A 0.9700
C16 H16B 0.9700
C17 O8 1.190(6)
C17 O7 1.352(6)
C17 N1 1.392(6)
C18 C20 1.504(9)
C18 C19 1.537(8)
C18 H18 0.9800
C19 H19A 0.9600
C19 H19B 0.9600
C19 H19C 0.9600
C20 H20A 0.9600
C20 H20B 0.9600
C20 H20C 0.9600
O3 H3 0.93(2)

loop_
_geom_torsion_atom_site_label_1
_geom_torsion_atom_site_label_2
_geom_torsion_atom_site_label_3
_geom_torsion_atom_site_label_4
_geom_torsion
O1 C1 C2 C3 -178.0(5)
C6 C1 C2 C3 1.7(8)
C1 C2 C3 C4 -2.7(8)
C1 C2 C3 C9 179.2(5)
C2 C3 C4 C5 2.0(8)
C9 C3 C4 C5 -180.0(5)
C3 C4 C5 C6 -0.4(10)
C4 C5 C6 O2 175.8(7)
C4 C5 C6 C1 -0.7(10)
C2 C1 C6 C5 0.0(9)
O1 C1 C6 C5 179.7(6)
C2 C1 C6 O2 -176.8(6)
O1 C1 C6 O2 3.0(8)
C4 C3 C9 O3 126.6(5)
C2 C3 C9 O3 -55.4(6)
C4 C3 C9 C10 -112.8(5)
C2 C3 C9 C10 65.2(5)
O3 C9 C10 C14 -47.9(5)
C3 C9 C10 C14 -171.2(4)
O3 C9 C10 C11 -168.9(4)
C3 C9 C10 C11 67.9(5)
C14 C10 C11 C12 61.4(6)
C9 C10 C11 C12 -178.0(4)
C10 C11 C12 O4 -9.5(8)
C10 C11 C12 O5 170.0(4)
C11 C10 C14 O6 42.2(6)
C9 C10 C14 O6 -77.6(6)
C11 C10 C14 N1 -138.2(4)
C9 C10 C14 N1 102.0(5)
N1 C15 C16 O7 -12.2(6)
C18 C15 C16 O7 108.7(5)
N1 C15 C18 C20 54.1(6)
C16 C15 C18 C20 -59.5(6)
N1 C15 C18 C19 178.7(5)
C16 C15 C18 C19 65.1(6)
O8 C17 N1 C14 -7.2(9)
O7 C17 N1 C14 172.5(4)
O8 C17 N1 C15 173.6(6)
O7 C17 N1 C15 -6.7(6)
O6 C14 N1 C17 -179.8(5)
C10 C14 N1 C17 0.6(7)
O6 C14 N1 C15 -0.7(7)
C10 C14 N1 C15 179.7(4)
C18 C15 N1 C17 -110.0(5)
C16 C15 N1 C17 11.6(6)
C18 C15 N1 C14 70.7(6)
C16 C15 N1 C14 -167.6(4)
C2 C1 O1 C7 -6.7(10)
C6 C1 O1 C7 173.6(7)
C5 C6 O2 C8 -16.5(13)
C1 C6 O2 C8 160.1(8)
O4 C12 O5 C13 3.3(8)
C11 C12 O5 C13 -176.3(5)
O8 C17 O7 C16 177.6(6)
N1 C17 O7 C16 -2.1(6)
C15 C16 O7 C17 9.6(6)

loop_
_cod_related_entry_id
_cod_related_entry_database
_cod_related_entry_code
1 ChemSpider 30653006
